data_1555203
loop_
_publ_author_name
'W\"ossner, Jan S.'
'Grenz, David C.'
'Kratzert, Daniel'
'Esser, Birgit'

_publ_section_title
;
 Tuning the optical properties of spiro-centered charge-transfer dyes by
 extending the donor or acceptor part
;
_journal_issue 21
_journal_name_full 'Organic Chemistry Frontiers'
_journal_page_first 3649
_journal_paper_doi 10.1039/C9QO01134J
_journal_volume 6
_journal_year 2019
_chemical_formula_moiety 'C28 H19 N3 O2'
_chemical_formula_sum 'C28 H19 N3 O2'
_chemical_formula_weight 429.46
_space_group_crystal_system triclinic
_space_group_IT_number 2
_space_group_name_Hall '-P 1'
_space_group_name_H-M_alt 'P -1'
_atom_sites_solution_hydrogens geom
_atom_sites_solution_primary dual
_audit_creation_date 2018-07-16
_audit_creation_method
;
Olex2 1.2
(compiled 2018.05.29 svn.r3508 for OlexSys, GUI svn.r5506)
;
_audit_update_record
;
2018-07-16 deposited with the CCDC.	2019-09-30 downloaded from the CCDC.
;
_cell_angle_alpha 79.646(11)
_cell_angle_beta 71.931(19)
_cell_angle_gamma 81.249(16)
_cell_formula_units_Z 2
_cell_length_a 8.360(5)
_cell_length_b 9.772(4)
_cell_length_c 13.225(6)
_cell_measurement_reflns_used 8694
_cell_measurement_temperature 100(2)
_cell_measurement_theta_max 27.491
_cell_measurement_theta_min 2.502
_cell_volume 1005.0(9)
_computing_cell_refinement 'SAINT V8.38A (Madison, 2016)'
_computing_data_collection 'Bruker APEX2 software'
_computing_data_reduction 'SAINT V8.38A (Madison, 2016)'
_computing_molecular_graphics 'Olex2 (Dolomanov et al., 2009)'
_computing_publication_material 'Olex2 (Dolomanov et al., 2009)'
_computing_structure_refinement 'XL (Sheldrick, 2008)'
_computing_structure_solution 'ShelXT (Sheldrick, 2015)'
_diffrn_ambient_temperature 99.96
_diffrn_detector 'Bruker APEX2 area detector'
_diffrn_detector_area_resol_mean 7.9
_diffrn_detector_type 'CCD area detector'
_diffrn_measured_fraction_theta_full 0.999
_diffrn_measured_fraction_theta_max 0.995
_diffrn_measurement_device 'fixed-chi two circle goniometer'
_diffrn_measurement_device_type 'Bruker SMART APEX2 area detector'
_diffrn_measurement_method '\w and \f scans'
_diffrn_radiation_monochromator 'mirror optics'
_diffrn_radiation_probe x-ray
_diffrn_radiation_type MoK\a
_diffrn_radiation_wavelength 0.71073
_diffrn_reflns_av_R_equivalents 0.0266
_diffrn_reflns_av_unetI/netI 0.0223
_diffrn_reflns_Laue_measured_fraction_full 0.999
_diffrn_reflns_Laue_measured_fraction_max 0.995
_diffrn_reflns_limit_h_max 10
_diffrn_reflns_limit_h_min -10
_diffrn_reflns_limit_k_max 12
_diffrn_reflns_limit_k_min -12
_diffrn_reflns_limit_l_max 17
_diffrn_reflns_limit_l_min -17
_diffrn_reflns_number 25689
_diffrn_reflns_point_group_measured_fraction_full 0.999
_diffrn_reflns_point_group_measured_fraction_max 0.995
_diffrn_reflns_theta_full 25.242
_diffrn_reflns_theta_max 27.537
_diffrn_reflns_theta_min 1.636
_diffrn_source 'microfocus sealed X-ray tube'
_diffrn_source_current 50
_diffrn_source_type 'Incoatec Mo I\ms'
_diffrn_source_voltage 0.6
_exptl_absorpt_coefficient_mu 0.091
_exptl_absorpt_correction_T_max 0.7456
_exptl_absorpt_correction_T_min 0.7041
_exptl_absorpt_correction_type multi-scan
_exptl_absorpt_process_details
'SADABS-2016/2 (Bruker,2016/2) was used for absorption correction. wR2(int) was 0.0784 before and 0.0428 after correction. The Ratio of minimum to maximum transmission is 0.9443. The \l/2 correction factor is Not present.'
_exptl_crystal_colour red
_exptl_crystal_colour_primary red
_exptl_crystal_density_diffrn 1.419
_exptl_crystal_description plate
_exptl_crystal_F_000 448
_exptl_crystal_recrystallization_method
'The material was recrystallised from a mixture of DCM and methanol  by solvent layering'
_exptl_crystal_size_max 0.17
_exptl_crystal_size_mid 0.13
_exptl_crystal_size_min 0.09
_refine_diff_density_max 0.464
_refine_diff_density_min -0.212
_refine_diff_density_rms 0.060
_refine_ls_extinction_method none
_refine_ls_goodness_of_fit_ref 1.071
_refine_ls_hydrogen_treatment constr
_refine_ls_matrix_type full
_refine_ls_number_parameters 300
_refine_ls_number_reflns 4614
_refine_ls_number_restraints 0
_refine_ls_restrained_S_all 1.071
_refine_ls_R_factor_all 0.0594
_refine_ls_R_factor_gt 0.0511
_refine_ls_shift/su_max 0.000
_refine_ls_shift/su_mean 0.000
_refine_ls_structure_factor_coef Fsqd
_refine_ls_weighting_details 'w=1/[\s^2^(Fo^2^)+(0.0805P)^2^+0.4310P] where P=(Fo^2^+2Fc^2^)/3'
_refine_ls_weighting_scheme calc
_refine_ls_wR_factor_gt 0.1406
_refine_ls_wR_factor_ref 0.1468
_reflns_Friedel_coverage 0.000
_reflns_number_gt 3897
_reflns_number_total 4614
_reflns_threshold_expression 'I > 2\s(I)'
_cod_data_source_file c9qo01134j2.cif
_cod_data_source_block esser_jw136_0m_a
_cod_original_cell_volume 1004.9(8)
_cod_database_code 1555203
_shelx_shelxl_version_number 2018/3
_shelx_space_group_comment
;
The symmetry employed for this shelxl refinement is uniquely defined
by the following loop, which should always be used as a source of
symmetry information in preference to the above space-group names.
They are only intended as comments.
;
_shelx_estimated_absorpt_t_max 0.992
_shelx_estimated_absorpt_t_min 0.985
_olex2_refinement_description
;
1. Fixed Uiso
 At 1.2 times of:
  All C(H) groups
 At 1.5 times of:
  All C(H,H,H) groups
2.a Aromatic/amide H refined with riding coordinates:
 C4(H4), C7(H7), C6(H6), C11(H11), C12(H12), C14(H14), C15(H15), C20(H20),
 C21(H21), C22(H22), C24(H24), C25(H25), C26(H26)
2.b Idealised Me refined as rotating group:
 C17(H17A,H17B,H17C), C18(H18A,H18B,H18C)
;
_olex2_diffrn_ambient_temperature_device 'Oxford Cryosystems 800'
_olex2_exptl_crystal_mounting_method 'The crystal was mounted on a MITIGEN holder in perfluoroether oil'
_olex2_submission_special_instructions 'No special instructions were received'

loop_
_space_group_symop_operation_xyz
'x, y, z'
'-x, -y, -z'

loop_
_atom_site_label
_atom_site_type_symbol
_atom_site_fract_x
_atom_site_fract_y
_atom_site_fract_z
_atom_site_U_iso_or_equiv
_atom_site_adp_type
_atom_site_occupancy
_atom_site_site_symmetry_order
_atom_site_calc_flag
_atom_site_refinement_flags_posn
O1 O 0.37092(14) 0.47087(12) 0.42062(9) 0.0282(3) Uani 1 1 d .
N1 N 1.02427(18) -0.46190(14) 0.62519(11) 0.0254(3) Uani 1 1 d .
C1 C 0.50774(19) 0.59917(15) 0.24453(12) 0.0196(3) Uani 1 1 d .
O2 O 0.74035(15) 0.61413(12) 0.07394(9) 0.0281(3) Uani 1 1 d .
N2 N 0.52097(16) 0.72501(13) 0.28476(10) 0.0199(3) Uani 1 1 d .
C2 C 0.48747(19) 0.47505(16) 0.33955(12) 0.0203(3) Uani 1 1 d .
N3 N 0.36262(16) 0.61449(13) 0.20391(10) 0.0201(3) Uani 1 1 d .
C3 C 0.63401(18) 0.36828(15) 0.31002(12) 0.0186(3) Uani 1 1 d .
C4 C 0.66586(19) 0.24112(16) 0.37019(12) 0.0200(3) Uani 1 1 d .
H4 H 0.588438 0.212678 0.437824 0.024 Uiso 1 1 calc R
C5 C 0.81418(19) 0.15539(15) 0.32947(12) 0.0186(3) Uani 1 1 d .
C8 C 0.74418(19) 0.41271(15) 0.20953(12) 0.0188(3) Uani 1 1 d .
C7 C 0.89356(19) 0.32910(16) 0.16807(12) 0.0200(3) Uani 1 1 d .
H7 H 0.970218 0.357950 0.100232 0.024 Uiso 1 1 calc R
C6 C 0.92663(19) 0.20276(16) 0.22886(12) 0.0199(3) Uani 1 1 d .
H6 H 1.028692 0.145836 0.201934 0.024 Uiso 1 1 calc R
C9 C 0.67742(19) 0.54970(16) 0.16186(12) 0.0202(3) Uani 1 1 d .
C10 C 0.85436(19) 0.01815(15) 0.39136(12) 0.0188(3) Uani 1 1 d .
C11 C 0.78331(19) -0.00777(16) 0.50321(13) 0.0211(3) Uani 1 1 d .
H11 H 0.706304 0.062167 0.539347 0.025 Uiso 1 1 calc R
C12 C 0.82372(19) -0.13391(16) 0.56190(12) 0.0213(3) Uani 1 1 d .
H12 H 0.773516 -0.150633 0.637423 0.026 Uiso 1 1 calc R
C13 C 0.93912(19) -0.23635(15) 0.50888(12) 0.0193(3) Uani 1 1 d .
C14 C 1.01042(19) -0.21324(16) 0.39728(12) 0.0200(3) Uani 1 1 d .
H14 H 1.087997 -0.283009 0.361296 0.024 Uiso 1 1 calc R
C15 C 0.96659(19) -0.08732(16) 0.33978(12) 0.0199(3) Uani 1 1 d .
H15 H 1.013529 -0.072213 0.263920 0.024 Uiso 1 1 calc R
C16 C 0.98721(19) -0.36416(16) 0.57183(12) 0.0201(3) Uani 1 1 d .
C17 C 0.6584(2) 0.71141(17) 0.33376(13) 0.0245(3) Uani 1 1 d .
H17A H 0.764784 0.727836 0.277476 0.037 Uiso 1 1 calc GR
H17B H 0.668628 0.617007 0.373136 0.037 Uiso 1 1 calc GR
H17C H 0.633851 0.780274 0.383462 0.037 Uiso 1 1 calc GR
C18 C 0.3292(2) 0.48758(16) 0.17294(14) 0.0243(3) Uani 1 1 d .
H18A H 0.396750 0.479413 0.098672 0.036 Uiso 1 1 calc GR
H18B H 0.208758 0.492625 0.178632 0.036 Uiso 1 1 calc GR
H18C H 0.359582 0.405743 0.220769 0.036 Uiso 1 1 calc GR
C19 C 0.48676(18) 0.85500(15) 0.22703(12) 0.0186(3) Uani 1 1 d .
C20 C 0.5476(2) 0.97459(16) 0.23655(13) 0.0219(3) Uani 1 1 d .
H20 H 0.622010 0.968614 0.279154 0.026 Uiso 1 1 calc R
C21 C 0.4995(2) 1.10508(16) 0.18329(13) 0.0229(3) Uani 1 1 d .
H21 H 0.541545 1.186374 0.191148 0.028 Uiso 1 1 calc R
C22 C 0.3938(2) 1.11779(16) 0.12046(13) 0.0215(3) Uani 1 1 d .
H22 H 0.361220 1.207208 0.086406 0.026 Uiso 1 1 calc R
C23 C 0.33310(18) 0.99697(16) 0.10650(12) 0.0190(3) Uani 1 1 d .
C24 C 0.2269(2) 1.00460(16) 0.04011(12) 0.0219(3) Uani 1 1 d .
H24 H 0.193784 1.092439 0.004107 0.026 Uiso 1 1 calc R
C25 C 0.1719(2) 0.88540(17) 0.02787(13) 0.0235(3) Uani 1 1 d .
H25 H 0.100530 0.891834 -0.016794 0.028 Uiso 1 1 calc R
C26 C 0.2185(2) 0.75340(17) 0.07982(13) 0.0228(3) Uani 1 1 d .
H26 H 0.179475 0.672125 0.069372 0.027 Uiso 1 1 calc R
C27 C 0.32091(18) 0.74177(15) 0.14604(12) 0.0187(3) Uani 1 1 d .
C28 C 0.37999(18) 0.86426(15) 0.16015(12) 0.0179(3) Uani 1 1 d .

loop_
_atom_site_aniso_label
_atom_site_aniso_U_11
_atom_site_aniso_U_22
_atom_site_aniso_U_33
_atom_site_aniso_U_23
_atom_site_aniso_U_13
_atom_site_aniso_U_12
O1 0.0241(6) 0.0282(6) 0.0234(6) 0.0031(5) -0.0013(5) 0.0043(5)
N1 0.0297(7) 0.0213(7) 0.0266(7) -0.0023(6) -0.0121(6) 0.0007(5)
C1 0.0201(7) 0.0169(7) 0.0206(7) -0.0004(6) -0.0075(6) 0.0021(5)
O2 0.0290(6) 0.0253(6) 0.0224(6) 0.0050(5) -0.0032(5) 0.0013(5)
N2 0.0225(6) 0.0172(6) 0.0206(6) -0.0007(5) -0.0103(5) 0.0018(5)
C2 0.0194(7) 0.0190(7) 0.0212(7) 0.0003(6) -0.0071(6) 0.0009(6)
N3 0.0210(6) 0.0165(6) 0.0234(7) -0.0009(5) -0.0097(5) 0.0010(5)
C3 0.0190(7) 0.0165(7) 0.0196(7) -0.0012(6) -0.0068(6) 0.0013(5)
C4 0.0198(7) 0.0192(7) 0.0193(7) -0.0003(6) -0.0058(6) 0.0000(6)
C5 0.0203(7) 0.0161(7) 0.0199(7) -0.0019(6) -0.0080(6) 0.0001(5)
C8 0.0207(7) 0.0164(7) 0.0196(7) -0.0014(6) -0.0074(6) -0.0009(5)
C7 0.0211(7) 0.0197(7) 0.0177(7) -0.0016(6) -0.0045(6) -0.0011(6)
C6 0.0201(7) 0.0188(7) 0.0206(7) -0.0044(6) -0.0069(6) 0.0026(6)
C9 0.0220(7) 0.0183(7) 0.0199(7) -0.0004(6) -0.0075(6) -0.0003(6)
C10 0.0192(7) 0.0165(7) 0.0215(7) -0.0008(6) -0.0087(6) -0.0004(5)
C11 0.0200(7) 0.0189(7) 0.0236(8) -0.0039(6) -0.0069(6) 0.0030(6)
C12 0.0220(7) 0.0216(8) 0.0189(7) -0.0023(6) -0.0060(6) 0.0014(6)
C13 0.0193(7) 0.0166(7) 0.0227(7) -0.0002(6) -0.0090(6) -0.0008(5)
C14 0.0205(7) 0.0167(7) 0.0229(8) -0.0039(6) -0.0069(6) 0.0006(5)
C15 0.0213(7) 0.0189(7) 0.0187(7) -0.0009(6) -0.0062(6) -0.0007(6)
C16 0.0212(7) 0.0188(7) 0.0209(7) -0.0049(6) -0.0062(6) -0.0015(6)
C17 0.0268(8) 0.0240(8) 0.0256(8) -0.0030(6) -0.0147(7) 0.0033(6)
C18 0.0268(8) 0.0174(7) 0.0293(8) -0.0015(6) -0.0107(7) -0.0007(6)
C19 0.0176(7) 0.0186(7) 0.0167(7) -0.0020(6) -0.0035(6) 0.0026(5)
C20 0.0220(7) 0.0224(8) 0.0222(7) -0.0047(6) -0.0080(6) 0.0009(6)
C21 0.0248(8) 0.0182(7) 0.0248(8) -0.0047(6) -0.0057(6) -0.0003(6)
C22 0.0229(7) 0.0163(7) 0.0216(7) -0.0013(6) -0.0040(6) 0.0030(6)
C23 0.0184(7) 0.0177(7) 0.0182(7) -0.0006(6) -0.0045(6) 0.0023(5)
C24 0.0230(7) 0.0205(7) 0.0197(7) -0.0010(6) -0.0074(6) 0.0054(6)
C25 0.0224(8) 0.0277(8) 0.0216(8) -0.0033(6) -0.0115(6) 0.0041(6)
C26 0.0224(8) 0.0221(8) 0.0256(8) -0.0041(6) -0.0096(6) -0.0005(6)
C27 0.0171(7) 0.0186(7) 0.0176(7) -0.0014(6) -0.0036(6) 0.0027(5)
C28 0.0168(7) 0.0169(7) 0.0172(7) -0.0003(6) -0.0039(6) 0.0022(5)

loop_
_atom_type_symbol
_atom_type_description
_atom_type_scat_dispersion_real
_atom_type_scat_dispersion_imag
_atom_type_scat_source
C C 0.0033 0.0016 'International Tables Vol C Tables 4.2.6.8 and 6.1.1.4'
H H 0.0000 0.0000 'International Tables Vol C Tables 4.2.6.8 and 6.1.1.4'
N N 0.0061 0.0033 'International Tables Vol C Tables 4.2.6.8 and 6.1.1.4'
O O 0.0106 0.0060 'International Tables Vol C Tables 4.2.6.8 and 6.1.1.4'

loop_
_geom_angle_atom_site_label_1
_geom_angle_atom_site_label_2
_geom_angle_atom_site_label_3
_geom_angle
N2 C1 C2 108.29(12)
N2 C1 C9 111.94(13)
C2 C1 C9 102.62(11)
N3 C1 N2 111.77(12)
N3 C1 C2 108.58(12)
N3 C1 C9 113.09(13)
C1 N2 C17 113.90(12)
C19 N2 C1 118.50(12)
C19 N2 C17 116.96(13)
O1 C2 C1 124.28(13)
O1 C2 C3 127.82(14)
C3 C2 C1 107.89(12)
C1 N3 C18 115.25(12)
C27 N3 C1 119.25(13)
C27 N3 C18 117.05(13)
C4 C3 C2 127.26(14)
C4 C3 C8 122.12(14)
C8 C3 C2 110.62(13)
C3 C4 H4 120.6
C3 C4 C5 118.82(14)
C5 C4 H4 120.6
C4 C5 C6 118.59(13)
C4 C5 C10 120.81(14)
C6 C5 C10 120.59(13)
C3 C8 C9 110.85(13)
C7 C8 C3 119.84(13)
C7 C8 C9 129.32(14)
C8 C7 H7 121.0
C6 C7 C8 118.07(14)
C6 C7 H7 121.0
C5 C6 H6 118.7
C7 C6 C5 122.54(14)
C7 C6 H6 118.7
O2 C9 C1 125.07(14)
O2 C9 C8 126.95(14)
C8 C9 C1 107.97(12)
C11 C10 C5 120.72(14)
C15 C10 C5 120.93(14)
C15 C10 C11 118.33(13)
C10 C11 H11 119.4
C12 C11 C10 121.10(14)
C12 C11 H11 119.4
C11 C12 H12 120.3
C11 C12 C13 119.49(14)
C13 C12 H12 120.3
C12 C13 C16 118.86(14)
C14 C13 C12 120.38(13)
C14 C13 C16 120.73(14)
C13 C14 H14 120.4
C15 C14 C13 119.30(14)
C15 C14 H14 120.4
C10 C15 H15 119.3
C14 C15 C10 121.38(14)
C14 C15 H15 119.3
N1 C16 C13 177.00(16)
N2 C17 H17A 109.5
N2 C17 H17B 109.5
N2 C17 H17C 109.5
H17A C17 H17B 109.5
H17A C17 H17C 109.5
H17B C17 H17C 109.5
N3 C18 H18A 109.5
N3 C18 H18B 109.5
N3 C18 H18C 109.5
H18A C18 H18B 109.5
H18A C18 H18C 109.5
H18B C18 H18C 109.5
N2 C19 C28 118.36(13)
C20 C19 N2 122.08(14)
C20 C19 C28 119.51(13)
C19 C20 H20 119.9
C19 C20 C21 120.18(15)
C21 C20 H20 119.9
C20 C21 H21 119.2
C22 C21 C20 121.64(15)
C22 C21 H21 119.2
C21 C22 H22 120.2
C21 C22 C23 119.64(14)
C23 C22 H22 120.2
C22 C23 C24 121.62(14)
C22 C23 C28 119.41(14)
C24 C23 C28 118.97(14)
C23 C24 H24 120.0
C25 C24 C23 119.95(14)
C25 C24 H24 120.0
C24 C25 H25 119.2
C24 C25 C26 121.61(15)
C26 C25 H25 119.2
C25 C26 H26 119.9
C27 C26 C25 120.16(15)
C27 C26 H26 119.9
N3 C27 C28 118.34(13)
C26 C27 N3 122.23(14)
C26 C27 C28 119.36(13)
C19 C28 C23 119.59(14)
C19 C28 C27 120.48(13)
C23 C28 C27 119.94(14)

loop_
_geom_bond_atom_site_label_1
_geom_bond_atom_site_label_2
_geom_bond_distance
O1 C2 1.204(2)
N1 C16 1.144(2)
C1 N2 1.456(2)
C1 C2 1.569(2)
C1 N3 1.450(2)
C1 C9 1.569(2)
O2 C9 1.2179(19)
N2 C17 1.464(2)
N2 C19 1.3980(19)
C2 C3 1.484(2)
N3 C18 1.464(2)
N3 C27 1.3948(19)
C3 C4 1.387(2)
C3 C8 1.399(2)
C4 H4 0.9500
C4 C5 1.400(2)
C5 C6 1.415(2)
C5 C10 1.490(2)
C8 C7 1.398(2)
C8 C9 1.479(2)
C7 H7 0.9500
C7 C6 1.387(2)
C6 H6 0.9500
C10 C11 1.404(2)
C10 C15 1.403(2)
C11 H11 0.9500
C11 C12 1.389(2)
C12 H12 0.9500
C12 C13 1.401(2)
C13 C14 1.400(2)
C13 C16 1.448(2)
C14 H14 0.9500
C14 C15 1.388(2)
C15 H15 0.9500
C17 H17A 0.9800
C17 H17B 0.9800
C17 H17C 0.9800
C18 H18A 0.9800
C18 H18B 0.9800
C18 H18C 0.9800
C19 C20 1.383(2)
C19 C28 1.422(2)
C20 H20 0.9500
C20 C21 1.407(2)
C21 H21 0.9500
C21 C22 1.369(2)
C22 H22 0.9500
C22 C23 1.416(2)
C23 C24 1.416(2)
C23 C28 1.423(2)
C24 H24 0.9500
C24 C25 1.368(2)
C25 H25 0.9500
C25 C26 1.408(2)
C26 H26 0.9500
C26 C27 1.383(2)
C27 C28 1.424(2)
